data_4074687
loop_
_publ_author_name
'Paul, Fr\'ed\'eric'
'Ellis, Benjamin G.'
'Bruce, Michael I.'
'Toupet, Loic'
'Roisnel, Thierry'
'Costuas, Karine'
'Halet, Jean-Fran\,cois'
'Lapinte, Claude'

_publ_section_title
;
 Bonding and Substituent Effects in Electron-Rich Mononuclear Ruthenium
 \s-Arylacetylides of the Formula
 [(\h2-dppe)(\h5-C5Me5)Ru(C&#x22EE;C)-1,4-(C6H4)X][PF6]n(n= 0, 1; X = NO2,
 CN, F, H, OMe, NH2)
;
_journal_issue 3
_journal_name_full Organometallics
_journal_page_first 649
_journal_paper_doi 10.1021/om050799t
_journal_volume 25
_journal_year 2006
_chemical_formula_sum 'C51 H49 N P2 Ru'
_chemical_formula_weight 838.92
_chemical_name_systematic
;
 ?
;
_space_group_IT_number 2
_symmetry_cell_setting triclinic
_symmetry_space_group_name_Hall '-P 1'
_symmetry_space_group_name_H-M 'P -1'
_atom_sites_solution_hydrogens geom
_atom_sites_solution_primary direct
_atom_sites_solution_secondary difmap
_audit_creation_method SHELXL-97
_cell_angle_alpha 72.6573(8)
_cell_angle_beta 88.1280(7)
_cell_angle_gamma 66.8617(8)
_cell_formula_units_Z 2
_cell_length_a 12.3797(2)
_cell_length_b 13.5627(2)
_cell_length_c 14.3431(3)
_cell_measurement_temperature 293(2)
_cell_volume 2104.03(7)
_computing_cell_refinement 'HKL Scalepack (Otwinowski & Minor 1997)'
_computing_data_collection 'Nonius (1999)'
_computing_data_reduction 'HKL Denzo and Scalepack (Otwinowski & Minor 1997)'
_computing_molecular_graphics 'PLATON_(Spek, 1998)'
_computing_publication_material 'SHELXL-97 (Sheldrick, 1997)'
_computing_structure_refinement 'SHELXL-97 (Sheldrick, 1997)'
_computing_structure_solution 'SIR-97_(Altomare & al., 1998)'
_diffrn_ambient_temperature 293(2)
_diffrn_detector_area_resol_mean 19.24
_diffrn_measured_fraction_theta_full 0.977
_diffrn_measured_fraction_theta_max 0.977
_diffrn_measurement_device_type Nonius_KappaCCD
_diffrn_measurement_method 'Area detector scans (see text)'
_diffrn_radiation_monochromator graphite
_diffrn_radiation_source 'fine-focus sealed tube'
_diffrn_radiation_type MoK\a
_diffrn_radiation_wavelength 0.71069
_diffrn_reflns_av_R_equivalents 0.0000
_diffrn_reflns_av_sigmaI/netI 0.0427
_diffrn_reflns_limit_h_max 16
_diffrn_reflns_limit_h_min 0
_diffrn_reflns_limit_k_max 17
_diffrn_reflns_limit_k_min -15
_diffrn_reflns_limit_l_max 18
_diffrn_reflns_limit_l_min -18
_diffrn_reflns_number 9467
_diffrn_reflns_theta_full 27.51
_diffrn_reflns_theta_max 27.51
_diffrn_reflns_theta_min 2.20
_exptl_absorpt_coefficient_mu 0.484
_exptl_absorpt_correction_type none
_exptl_crystal_density_diffrn 1.324
_exptl_crystal_density_method 'not measured'
_exptl_crystal_description block
_exptl_crystal_F_000 872
_exptl_crystal_size_max 0.30
_exptl_crystal_size_mid 0.28
_exptl_crystal_size_min 0.22
_refine_diff_density_max 0.646
_refine_diff_density_min -0.501
_refine_diff_density_rms 0.062
_refine_ls_extinction_coef 0.0176(9)
_refine_ls_extinction_expression Fc^*^=kFc[1+0.001xFc^2^\l^3^/sin(2\q)]^-1/4^
_refine_ls_extinction_method SHELXL
_refine_ls_goodness_of_fit_ref 1.063
_refine_ls_hydrogen_treatment constr
_refine_ls_matrix_type full
_refine_ls_number_parameters 497
_refine_ls_number_reflns 9467
_refine_ls_number_restraints 0
_refine_ls_restrained_S_all 1.063
_refine_ls_R_factor_all 0.0443
_refine_ls_R_factor_gt 0.0353
_refine_ls_shift/su_max 0.003
_refine_ls_shift/su_mean 0.000
_refine_ls_structure_factor_coef Fsqd
_refine_ls_weighting_details 'calc w=1/[\s^2^(Fo^2^)+(0.0346P)^2^+1.4494P] where P=(Fo^2^+2Fc^2^)/3'
_refine_ls_weighting_scheme calc
_refine_ls_wR_factor_gt 0.0876
_refine_ls_wR_factor_ref 0.0940
_reflns_number_gt 8183
_reflns_number_total 9467
_reflns_threshold_expression >2sigma(I)
_cod_data_source_file om050799tsi20051117_123432.cif
_cod_data_source_block fp
_cod_depositor_comments
;
The following automatic conversions were performed:

'_symmetry_cell_setting' value 'Triclinic' changed to 'triclinic'
according to /home/saulius/struct/CIF-dictionaries/cif_core.dic
dictionary named 'cif_core.dic' version 2.4.1 from 2010-06-29.

Automatic conversion script
Id: cif_fix_values 1715 2011-07-08 13:25:40Z adriana 
;
_cod_original_cell_volume 2104.03(6)
_cod_original_sg_symbol_H-M P-1
_cod_database_code 4074687

loop_
_symmetry_equiv_pos_as_xyz
'x, y, z'
'-x, -y, -z'

loop_
_atom_site_label
_atom_site_type_symbol
_atom_site_fract_x
_atom_site_fract_y
_atom_site_fract_z
_atom_site_U_iso_or_equiv
_atom_site_adp_type
_atom_site_occupancy
_atom_site_symmetry_multiplicity
_atom_site_calc_flag
_atom_site_refinement_flags
Ru1 Ru 0.775308(14) 0.234503(14) 0.697039(12) 0.02646(7) Uani 1 1 d .
P1 P 0.79123(5) 0.27695(5) 0.83574(4) 0.02858(13) Uani 1 1 d .
P2 P 0.97140(5) 0.12470(5) 0.73656(4) 0.02825(12) Uani 1 1 d .
N1 N 0.7750(3) -0.4392(2) 1.2261(2) 0.0753(9) Uani 1 1 d .
C1 C 0.6439(2) 0.2464(2) 0.58519(17) 0.0415(6) Uani 1 1 d .
C2 C 0.7444(2) 0.2499(2) 0.53858(16) 0.0384(5) Uani 1 1 d .
C3 C 0.7576(2) 0.3495(2) 0.54213(17) 0.0399(5) Uani 1 1 d .
C4 C 0.6641(2) 0.4057(2) 0.59208(18) 0.0443(6) Uani 1 1 d .
C5 C 0.5941(2) 0.3408(2) 0.62142(18) 0.0453(6) Uani 1 1 d .
C6 C 0.8134(3) 0.1748(3) 0.4800(2) 0.0622(9) Uani 1 1 d .
H6A H 0.8781 0.1942 0.4560 0.075 Uiso 1 1 calc R
H6B H 0.7630 0.1845 0.4256 0.075 Uiso 1 1 calc R
H6C H 0.8434 0.0975 0.5210 0.075 Uiso 1 1 calc R
C7 C 0.8438(3) 0.3939(3) 0.4883(2) 0.0637(9) Uani 1 1 d .
H7A H 0.8983 0.3386 0.4616 0.076 Uiso 1 1 calc R
H7B H 0.8864 0.4094 0.5330 0.076 Uiso 1 1 calc R
H7C H 0.8017 0.4621 0.4361 0.076 Uiso 1 1 calc R
C8 C 0.6328(4) 0.5212(3) 0.6012(3) 0.0750(11) Uani 1 1 d .
H8A H 0.5656 0.5398 0.6381 0.090 Uiso 1 1 calc R
H8B H 0.6143 0.5757 0.5369 0.090 Uiso 1 1 calc R
H8C H 0.6985 0.5220 0.6342 0.090 Uiso 1 1 calc R
C9 C 0.4800(3) 0.3737(4) 0.6674(3) 0.0811(13) Uani 1 1 d .
H9A H 0.4522 0.3145 0.6797 0.097 Uiso 1 1 calc R
H9B H 0.4225 0.4419 0.6238 0.097 Uiso 1 1 calc R
H9C H 0.4923 0.3856 0.7282 0.097 Uiso 1 1 calc R
C10 C 0.5921(3) 0.1623(3) 0.5914(3) 0.0721(10) Uani 1 1 d .
H10A H 0.5236 0.1786 0.6271 0.086 Uiso 1 1 calc R
H10B H 0.6494 0.0879 0.6247 0.086 Uiso 1 1 calc R
H10C H 0.5700 0.1662 0.5265 0.086 Uiso 1 1 calc R
C11 C 0.9143(2) 0.1567(2) 0.91800(16) 0.0343(5) Uani 1 1 d .
H11A H 0.9344 0.1772 0.9722 0.041 Uiso 1 1 calc R
H11B H 0.8924 0.0932 0.9444 0.041 Uiso 1 1 calc R
C12 C 1.0192(2) 0.1255(2) 0.85760(17) 0.0365(5) Uani 1 1 d .
H12A H 1.0780 0.0515 0.8929 0.044 Uiso 1 1 calc R
H12B H 1.0549 0.1795 0.8479 0.044 Uiso 1 1 calc R
C13 C 0.8327(2) 0.3931(2) 0.83607(18) 0.0354(5) Uani 1 1 d .
C14 C 0.8251(2) 0.4277(2) 0.9197(2) 0.0450(6) Uani 1 1 d .
H14 H 0.7933 0.3955 0.9740 0.054 Uiso 1 1 calc R
C15 C 0.8644(3) 0.5091(3) 0.9223(3) 0.0558(8) Uani 1 1 d .
H15 H 0.8582 0.5321 0.9779 0.067 Uiso 1 1 calc R
C16 C 0.9126(3) 0.5562(3) 0.8432(3) 0.0613(9) Uani 1 1 d .
H16 H 0.9393 0.6108 0.8455 0.074 Uiso 1 1 calc R
C17 C 0.9218(3) 0.5230(3) 0.7601(3) 0.0570(8) Uani 1 1 d .
H17 H 0.9552 0.5547 0.7066 0.068 Uiso 1 1 calc R
C18 C 0.8810(2) 0.4419(2) 0.7565(2) 0.0441(6) Uani 1 1 d .
H18 H 0.8863 0.4203 0.7002 0.053 Uiso 1 1 calc R
C19 C 0.66488(19) 0.3029(2) 0.90780(15) 0.0305(5) Uani 1 1 d .
C20 C 0.5734(2) 0.4113(3) 0.8820(2) 0.0498(7) Uani 1 1 d .
H20 H 0.5820 0.4696 0.8327 0.060 Uiso 1 1 calc R
C21 C 0.4709(3) 0.4326(3) 0.9287(3) 0.0640(9) Uani 1 1 d .
H21 H 0.4106 0.5045 0.9099 0.077 Uiso 1 1 calc R
C22 C 0.4584(3) 0.3473(4) 1.0029(3) 0.0678(10) Uani 1 1 d .
H22 H 0.3899 0.3616 1.0347 0.081 Uiso 1 1 calc R
C23 C 0.5466(3) 0.2417(3) 1.0298(3) 0.0672(9) Uani 1 1 d .
H23 H 0.5381 0.1845 1.0805 0.081 Uiso 1 1 calc R
C24 C 0.6496(3) 0.2187(3) 0.9819(2) 0.0493(6) Uani 1 1 d .
H24 H 0.7083 0.1460 1.0001 0.059 Uiso 1 1 calc R
C25 C 1.0253(2) -0.02685(19) 0.74999(17) 0.0347(5) Uani 1 1 d .
C26 C 0.9556(2) -0.0684(2) 0.71351(18) 0.0403(5) Uani 1 1 d .
H26 H 0.8807 -0.0194 0.6826 0.048 Uiso 1 1 calc R
C27 C 0.9966(3) -0.1824(2) 0.7226(2) 0.0502(7) Uani 1 1 d .
H27 H 0.9492 -0.2089 0.6973 0.060 Uiso 1 1 calc R
C28 C 1.1060(3) -0.2556(2) 0.7684(2) 0.0564(8) Uani 1 1 d .
H28 H 1.1326 -0.3319 0.7750 0.068 Uiso 1 1 calc R
C29 C 1.1771(3) -0.2162(2) 0.8049(2) 0.0592(8) Uani 1 1 d .
H29 H 1.2517 -0.2659 0.8361 0.071 Uiso 1 1 calc R
C30 C 1.1374(2) -0.1020(2) 0.7951(2) 0.0469(6) Uani 1 1 d .
H30 H 1.1861 -0.0756 0.8189 0.056 Uiso 1 1 calc R
C31 C 1.0782(2) 0.1614(2) 0.65620(17) 0.0343(5) Uani 1 1 d .
C32 C 1.1168(2) 0.2431(2) 0.6617(2) 0.0484(6) Uani 1 1 d .
H32 H 1.0928 0.2769 0.7108 0.058 Uiso 1 1 calc R
C33 C 1.1899(3) 0.2753(3) 0.5959(3) 0.0635(8) Uani 1 1 d .
H33 H 1.2149 0.3298 0.6013 0.076 Uiso 1 1 calc R
C34 C 1.2257(3) 0.2267(3) 0.5221(3) 0.0664(9) Uani 1 1 d .
H34 H 1.2749 0.2483 0.4778 0.080 Uiso 1 1 calc R
C35 C 1.1883(3) 0.1464(3) 0.5148(2) 0.0574(8) Uani 1 1 d .
H35 H 1.2119 0.1140 0.4649 0.069 Uiso 1 1 calc R
C36 C 1.1158(2) 0.1131(2) 0.58100(19) 0.0443(6) Uani 1 1 d .
H36 H 1.0919 0.0580 0.5754 0.053 Uiso 1 1 calc R
C37 C 0.75213(19) 0.10598(19) 0.79550(16) 0.0312(4) Uani 1 1 d .
C38 C 0.7418(2) 0.0284(2) 0.85807(18) 0.0379(5) Uani 1 1 d .
C39 C 0.7465(2) -0.0685(2) 0.93637(17) 0.0354(5) Uani 1 1 d .
C40 C 0.6588(2) -0.0626(2) 1.0011(2) 0.0525(7) Uani 1 1 d .
H40 H 0.5954 0.0061 0.9932 0.063 Uiso 1 1 calc R
C41 C 0.6642(2) -0.1561(2) 1.0763(2) 0.0550(7) Uani 1 1 d .
H41 H 0.6044 -0.1503 1.1180 0.066 Uiso 1 1 calc R
C42 C 0.7590(2) -0.2593(2) 1.08999(18) 0.0397(5) Uani 1 1 d .
C43 C 0.8481(2) -0.2662(2) 1.02790(18) 0.0383(5) Uani 1 1 d .
H43 H 0.9127 -0.3345 1.0376 0.046 Uiso 1 1 calc R
C44 C 0.8418(2) -0.1729(2) 0.95199(18) 0.0373(5) Uani 1 1 d .
H44 H 0.9018 -0.1793 0.9105 0.045 Uiso 1 1 calc R
C45 C 0.7663(2) -0.3585(2) 1.1668(2) 0.0505(7) Uani 1 1 d .
C46 C 0.6367(3) -0.1867(4) 0.7610(3) 0.0807(11) Uani 1 1 d .
H46 H 0.7131 -0.2098 0.7883 0.097 Uiso 1 1 calc R
C47 C 0.5570(4) -0.0793(4) 0.7496(3) 0.0871(13) Uani 1 1 d .
H47 H 0.5787 -0.0296 0.7690 0.105 Uiso 1 1 calc R
C48 C 0.4437(4) -0.0454(3) 0.7088(3) 0.0844(12) Uani 1 1 d .
H48 H 0.3882 0.0274 0.7011 0.101 Uiso 1 1 calc R
C49 C 0.4136(3) -0.1188(4) 0.6800(3) 0.0800(11) Uani 1 1 d .
H49 H 0.3375 -0.0961 0.6522 0.096 Uiso 1 1 calc R
C50 C 0.4947(3) -0.2258(4) 0.6918(3) 0.0791(11) Uani 1 1 d .
H50 H 0.4737 -0.2755 0.6715 0.095 Uiso 1 1 calc R
C51 C 0.6062(3) -0.2603(4) 0.7330(3) 0.0814(12) Uani 1 1 d .
H51 H 0.6610 -0.3336 0.7420 0.098 Uiso 1 1 calc R

loop_
_atom_site_aniso_label
_atom_site_aniso_U_11
_atom_site_aniso_U_22
_atom_site_aniso_U_33
_atom_site_aniso_U_23
_atom_site_aniso_U_13
_atom_site_aniso_U_12
Ru1 0.02919(11) 0.02552(10) 0.02240(10) -0.00490(7) 0.00073(6) -0.01039(7)
P1 0.0320(3) 0.0286(3) 0.0252(3) -0.0086(2) 0.0027(2) -0.0120(2)
P2 0.0293(3) 0.0255(3) 0.0280(3) -0.0069(2) 0.0015(2) -0.0099(2)
N1 0.0661(18) 0.0531(17) 0.0750(19) 0.0179(14) 0.0095(15) -0.0194(14)
C1 0.0441(13) 0.0532(16) 0.0273(11) -0.0053(11) -0.0067(10) -0.0243(12)
C2 0.0452(13) 0.0465(14) 0.0211(10) -0.0102(10) -0.0016(9) -0.0158(11)
C3 0.0471(14) 0.0409(14) 0.0253(11) 0.0024(10) -0.0040(10) -0.0197(11)
C4 0.0517(15) 0.0319(13) 0.0316(12) -0.0023(10) -0.0150(11) -0.0028(11)
C5 0.0303(12) 0.0559(17) 0.0335(13) -0.0063(11) -0.0092(10) -0.0054(11)
C6 0.071(2) 0.072(2) 0.0385(15) -0.0266(15) 0.0031(14) -0.0161(17)
C7 0.073(2) 0.070(2) 0.0411(16) 0.0119(14) -0.0025(14) -0.0420(18)
C8 0.099(3) 0.0354(16) 0.060(2) -0.0105(14) -0.0280(19) 0.0044(17)
C9 0.0359(15) 0.135(4) 0.0523(19) -0.031(2) 0.0013(13) -0.0117(19)
C10 0.082(2) 0.091(3) 0.0584(19) -0.0082(18) -0.0132(17) -0.059(2)
C11 0.0404(12) 0.0355(12) 0.0258(11) -0.0079(9) 0.0006(9) -0.0151(10)
C12 0.0337(12) 0.0386(13) 0.0338(12) -0.0102(10) -0.0030(9) -0.0115(10)
C13 0.0324(11) 0.0308(12) 0.0415(13) -0.0126(10) 0.0017(9) -0.0101(9)
C14 0.0421(14) 0.0449(15) 0.0546(16) -0.0245(13) 0.0038(11) -0.0173(12)
C15 0.0470(16) 0.0479(17) 0.082(2) -0.0363(16) -0.0032(15) -0.0156(13)
C16 0.0471(16) 0.0372(15) 0.100(3) -0.0198(16) -0.0088(16) -0.0171(13)
C17 0.0459(16) 0.0437(16) 0.077(2) -0.0056(15) 0.0045(14) -0.0224(13)
C18 0.0405(13) 0.0352(13) 0.0529(15) -0.0087(11) 0.0053(11) -0.0152(11)
C19 0.0327(11) 0.0399(12) 0.0247(10) -0.0149(9) 0.0043(8) -0.0171(10)
C20 0.0430(14) 0.0519(17) 0.0494(16) -0.0188(13) 0.0076(12) -0.0121(13)
C21 0.0430(16) 0.074(2) 0.072(2) -0.0389(19) 0.0126(15) -0.0092(15)
C22 0.0482(17) 0.099(3) 0.072(2) -0.045(2) 0.0292(16) -0.0328(19)
C23 0.069(2) 0.087(3) 0.0578(19) -0.0250(18) 0.0318(16) -0.044(2)
C24 0.0485(15) 0.0555(17) 0.0445(15) -0.0164(13) 0.0154(12) -0.0215(13)
C25 0.0399(12) 0.0289(11) 0.0334(12) -0.0087(9) 0.0064(9) -0.0128(10)
C26 0.0475(14) 0.0360(13) 0.0404(13) -0.0139(11) 0.0102(11) -0.0189(11)
C27 0.0697(19) 0.0396(14) 0.0510(16) -0.0194(13) 0.0174(14) -0.0288(14)
C28 0.080(2) 0.0301(13) 0.0553(17) -0.0149(12) 0.0204(15) -0.0184(14)
C29 0.0632(19) 0.0316(14) 0.0598(19) -0.0061(13) 0.0017(14) -0.0013(13)
C30 0.0454(14) 0.0351(13) 0.0506(15) -0.0101(12) -0.0017(12) -0.0083(11)
C31 0.0301(11) 0.0302(11) 0.0387(12) -0.0072(9) 0.0042(9) -0.0107(9)
C32 0.0510(15) 0.0414(14) 0.0569(17) -0.0143(13) 0.0110(13) -0.0240(13)
C33 0.0622(19) 0.059(2) 0.076(2) -0.0125(17) 0.0156(16) -0.0383(17)
C34 0.0573(19) 0.073(2) 0.065(2) -0.0071(17) 0.0224(16) -0.0350(17)
C35 0.0508(16) 0.065(2) 0.0480(16) -0.0163(15) 0.0179(13) -0.0173(15)
C36 0.0438(14) 0.0461(15) 0.0424(14) -0.0141(12) 0.0085(11) -0.0176(12)
C37 0.0314(11) 0.0327(11) 0.0297(11) -0.0086(9) -0.0004(8) -0.0136(9)
C38 0.0407(13) 0.0371(13) 0.0365(12) -0.0046(10) -0.0010(10) -0.0207(11)
C39 0.0371(12) 0.0345(12) 0.0347(12) -0.0036(10) -0.0018(9) -0.0193(10)
C40 0.0375(13) 0.0366(14) 0.0622(18) 0.0046(12) 0.0116(12) -0.0084(11)
C41 0.0423(15) 0.0440(15) 0.0605(18) 0.0024(13) 0.0181(13) -0.0135(12)
C42 0.0406(13) 0.0343(13) 0.0395(13) -0.0004(10) 0.0001(10) -0.0181(11)
C43 0.0405(13) 0.0319(12) 0.0398(13) -0.0099(10) 0.0018(10) -0.0126(10)
C44 0.0417(13) 0.0375(13) 0.0344(12) -0.0101(10) 0.0062(10) -0.0185(11)
C45 0.0438(14) 0.0418(15) 0.0548(17) -0.0006(13) 0.0061(12) -0.0164(12)
C46 0.059(2) 0.094(3) 0.078(3) -0.005(2) -0.0097(18) -0.035(2)
C47 0.124(4) 0.080(3) 0.070(2) 0.000(2) -0.019(2) -0.069(3)
C48 0.092(3) 0.049(2) 0.089(3) -0.0106(19) -0.025(2) -0.0114(19)
C49 0.057(2) 0.076(3) 0.097(3) -0.029(2) -0.0206(19) -0.0126(18)
C50 0.073(2) 0.078(3) 0.090(3) -0.043(2) -0.008(2) -0.020(2)
C51 0.061(2) 0.084(3) 0.083(3) -0.036(2) -0.0026(19) -0.005(2)

loop_
_atom_type_symbol
_atom_type_description
_atom_type_scat_dispersion_real
_atom_type_scat_dispersion_imag
_atom_type_scat_source
C C 0.0033 0.0016 'International Tables Vol C Tables 4.2.6.8 and 6.1.1.4'
H H 0.0000 0.0000 'International Tables Vol C Tables 4.2.6.8 and 6.1.1.4'
N N 0.0061 0.0033 'International Tables Vol C Tables 4.2.6.8 and 6.1.1.4'
P P 0.1023 0.0942 'International Tables Vol C Tables 4.2.6.8 and 6.1.1.4'
Ru Ru -1.2594 0.8363 'International Tables Vol C Tables 4.2.6.8 and 6.1.1.4'

loop_
_geom_angle_atom_site_label_1
_geom_angle_atom_site_label_2
_geom_angle_atom_site_label_3
_geom_angle
C37 Ru1 C5 102.27(10)
C37 Ru1 C1 91.81(9)
C5 Ru1 C1 37.23(10)
C37 Ru1 C2 115.65(9)
C5 Ru1 C2 61.97(9)
C1 Ru1 C2 36.36(9)
C37 Ru1 C4 138.50(10)
C5 Ru1 C4 37.28(11)
C1 Ru1 C4 61.40(10)
C2 Ru1 C4 61.48(9)
C37 Ru1 C3 151.91(9)
C5 Ru1 C3 62.08(10)
C1 Ru1 C3 61.34(9)
C2 Ru1 C3 37.18(9)
C4 Ru1 C3 36.61(10)
C37 Ru1 P1 80.50(6)
C5 Ru1 P1 109.07(7)
C1 Ru1 P1 143.08(7)
C2 Ru1 P1 162.24(7)
C4 Ru1 P1 101.77(7)
C3 Ru1 P1 125.59(7)
C37 Ru1 P2 85.09(6)
C5 Ru1 P2 165.95(7)
C1 Ru1 P2 131.82(7)
C2 Ru1 P2 104.09(7)
C4 Ru1 P2 136.38(8)
C3 Ru1 P2 106.10(7)
P1 Ru1 P2 83.78(2)
C19 P1 C13 100.98(10)
C19 P1 C11 105.77(11)
C13 P1 C11 100.16(11)
C19 P1 Ru1 117.66(7)
C13 P1 Ru1 122.28(8)
C11 P1 Ru1 107.71(7)
C31 P2 C25 99.86(10)
C31 P2 C12 103.28(11)
C25 P2 C12 103.32(11)
C31 P2 Ru1 119.16(8)
C25 P2 Ru1 118.99(8)
C12 P2 Ru1 110.04(8)
C2 C1 C5 109.0(2)
C2 C1 C10 126.0(3)
C5 C1 C10 124.9(3)
C2 C1 Ru1 71.90(13)
C5 C1 Ru1 70.68(13)
C10 C1 Ru1 126.2(2)
C1 C2 C3 108.1(2)
C1 C2 C6 125.8(3)
C3 C2 C6 125.3(3)
C1 C2 Ru1 71.73(13)
C3 C2 Ru1 71.80(13)
C6 C2 Ru1 130.15(19)
C4 C3 C2 107.5(2)
C4 C3 C7 126.6(3)
C2 C3 C7 125.2(3)
C4 C3 Ru1 71.50(14)
C2 C3 Ru1 71.02(13)
C7 C3 Ru1 130.06(18)
C3 C4 C5 108.5(2)
C3 C4 C8 126.1(3)
C5 C4 C8 124.9(3)
C3 C4 Ru1 71.89(14)
C5 C4 Ru1 70.37(14)
C8 C4 Ru1 129.81(18)
C1 C5 C4 106.9(2)
C1 C5 C9 125.6(3)
C4 C5 C9 126.9(3)
C1 C5 Ru1 72.09(14)
C4 C5 Ru1 72.35(14)
C9 C5 Ru1 127.7(2)
C2 C6 H6A 109.5
C2 C6 H6B 109.5
H6A C6 H6B 109.5
C2 C6 H6C 109.5
H6A C6 H6C 109.5
H6B C6 H6C 109.5
C3 C7 H7A 109.5
C3 C7 H7B 109.5
H7A C7 H7B 109.5
C3 C7 H7C 109.5
H7A C7 H7C 109.5
H7B C7 H7C 109.5
C4 C8 H8A 109.5
C4 C8 H8B 109.5
H8A C8 H8B 109.5
C4 C8 H8C 109.5
H8A C8 H8C 109.5
H8B C8 H8C 109.5
C5 C9 H9A 109.5
C5 C9 H9B 109.5
H9A C9 H9B 109.5
C5 C9 H9C 109.5
H9A C9 H9C 109.5
H9B C9 H9C 109.5
C1 C10 H10A 109.5
C1 C10 H10B 109.5
H10A C10 H10B 109.5
C1 C10 H10C 109.5
H10A C10 H10C 109.5
H10B C10 H10C 109.5
C12 C11 P1 107.39(15)
C12 C11 H11A 110.2
P1 C11 H11A 110.2
C12 C11 H11B 110.2
P1 C11 H11B 110.2
H11A C11 H11B 108.5
C11 C12 P2 110.62(15)
C11 C12 H12A 109.5
P2 C12 H12A 109.5
C11 C12 H12B 109.5
P2 C12 H12B 109.5
H12A C12 H12B 108.1
C18 C13 C14 118.5(2)
C18 C13 P1 120.54(19)
C14 C13 P1 120.7(2)
C15 C14 C13 120.6(3)
C15 C14 H14 119.7
C13 C14 H14 119.7
C16 C15 C14 120.2(3)
C16 C15 H15 119.9
C14 C15 H15 119.9
C15 C16 C17 120.3(3)
C15 C16 H16 119.9
C17 C16 H16 119.9
C16 C17 C18 119.8(3)
C16 C17 H17 120.1
C18 C17 H17 120.1
C13 C18 C17 120.6(3)
C13 C18 H18 119.7
C17 C18 H18 119.7
C24 C19 C20 117.8(2)
C24 C19 P1 123.01(19)
C20 C19 P1 118.95(19)
C21 C20 C19 121.1(3)
C21 C20 H20 119.5
C19 C20 H20 119.5
C22 C21 C20 119.9(3)
C22 C21 H21 120.1
C20 C21 H21 120.1
C23 C22 C21 120.0(3)
C23 C22 H22 120.0
C21 C22 H22 120.0
C22 C23 C24 120.6(3)
C22 C23 H23 119.7
C24 C23 H23 119.7
C19 C24 C23 120.6(3)
C19 C24 H24 119.7
C23 C24 H24 119.7
C26 C25 C30 118.3(2)
C26 C25 P2 120.59(19)
C30 C25 P2 121.09(19)
C25 C26 C27 120.7(3)
C25 C26 H26 119.7
C27 C26 H26 119.7
C28 C27 C26 120.5(3)
C28 C27 H27 119.8
C26 C27 H27 119.8
C27 C28 C29 119.9(3)
C27 C28 H28 120.1
C29 C28 H28 120.1
C28 C29 C30 120.0(3)
C28 C29 H29 120.0
C30 C29 H29 120.0
C25 C30 C29 120.6(3)
C25 C30 H30 119.7
C29 C30 H30 119.7
C32 C31 C36 117.4(2)
C32 C31 P2 122.52(19)
C36 C31 P2 119.86(19)
C33 C32 C31 121.5(3)
C33 C32 H32 119.2
C31 C32 H32 119.2
C32 C33 C34 120.1(3)
C32 C33 H33 120.0
C34 C33 H33 120.0
C35 C34 C33 119.5(3)
C35 C34 H34 120.3
C33 C34 H34 120.3
C34 C35 C36 120.7(3)
C34 C35 H35 119.7
C36 C35 H35 119.7
C35 C36 C31 120.8(3)
C35 C36 H36 119.6
C31 C36 H36 119.6
C38 C37 Ru1 176.9(2)
C37 C38 C39 172.1(3)
C40 C39 C44 117.5(2)
C40 C39 C38 122.0(2)
C44 C39 C38 120.6(2)
C41 C40 C39 121.5(3)
C41 C40 H40 119.2
C39 C40 H40 119.2
C40 C41 C42 120.1(3)
C40 C41 H41 120.0
C42 C41 H41 120.0
C43 C42 C41 119.2(2)
C43 C42 C45 119.4(2)
C41 C42 C45 121.4(2)
C44 C43 C42 120.6(2)
C44 C43 H43 119.7
C42 C43 H43 119.7
C43 C44 C39 121.1(2)
C43 C44 H44 119.5
C39 C44 H44 119.5
N1 C45 C42 177.7(4)
C51 C46 C47 121.1(4)
C51 C46 H46 119.5
C47 C46 H46 119.5
C46 C47 C48 119.2(4)
C46 C47 H47 120.4
C48 C47 H47 120.4
C49 C48 C47 119.7(4)
C49 C48 H48 120.2
C47 C48 H48 120.2
C48 C49 C50 120.3(4)
C48 C49 H49 119.9
C50 C49 H49 119.9
C51 C50 C49 120.3(4)
C51 C50 H50 119.8
C49 C50 H50 119.8
C46 C51 C50 119.4(4)
C46 C51 H51 120.3
C50 C51 H51 120.3

loop_
_geom_bond_atom_site_label_1
_geom_bond_atom_site_label_2
_geom_bond_distance
Ru1 C37 2.004(2)
Ru1 C5 2.230(2)
Ru1 C1 2.249(2)
Ru1 C2 2.251(2)
Ru1 C4 2.256(2)
Ru1 C3 2.261(2)
Ru1 P1 2.2639(5)
Ru1 P2 2.2755(6)
P1 C19 1.821(2)
P1 C13 1.840(2)
P1 C11 1.842(2)
P2 C31 1.844(2)
P2 C25 1.844(2)
P2 C12 1.857(2)
N1 C45 1.137(4)
C1 C2 1.404(3)
C1 C5 1.430(4)
C1 C10 1.494(4)
C2 C3 1.438(4)
C2 C6 1.501(4)
C3 C4 1.419(4)
C3 C7 1.507(4)
C4 C5 1.434(4)
C4 C8 1.505(4)
C5 C9 1.499(4)
C6 H6A 0.9600
C6 H6B 0.9600
C6 H6C 0.9600
C7 H7A 0.9600
C7 H7B 0.9600
C7 H7C 0.9600
C8 H8A 0.9600
C8 H8B 0.9600
C8 H8C 0.9600
C9 H9A 0.9600
C9 H9B 0.9600
C9 H9C 0.9600
C10 H10A 0.9600
C10 H10B 0.9600
C10 H10C 0.9600
C11 C12 1.526(3)
C11 H11A 0.9700
C11 H11B 0.9700
C12 H12A 0.9700
C12 H12B 0.9700
C13 C18 1.383(4)
C13 C14 1.400(3)
C14 C15 1.381(4)
C14 H14 0.9300
C15 C16 1.368(5)
C15 H15 0.9300
C16 C17 1.382(5)
C16 H16 0.9300
C17 C18 1.393(4)
C17 H17 0.9300
C18 H18 0.9300
C19 C24 1.379(4)
C19 C20 1.405(4)
C20 C21 1.384(4)
C20 H20 0.9300
C21 C22 1.375(5)
C21 H21 0.9300
C22 C23 1.364(5)
C22 H22 0.9300
C23 C24 1.397(4)
C23 H23 0.9300
C24 H24 0.9300
C25 C26 1.386(3)
C25 C30 1.391(4)
C26 C27 1.390(4)
C26 H26 0.9300
C27 C28 1.366(4)
C27 H27 0.9300
C28 C29 1.379(5)
C28 H28 0.9300
C29 C30 1.392(4)
C29 H29 0.9300
C30 H30 0.9300
C31 C32 1.390(4)
C31 C36 1.399(3)
C32 C33 1.382(4)
C32 H32 0.9300
C33 C34 1.380(5)
C33 H33 0.9300
C34 C35 1.371(5)
C34 H34 0.9300
C35 C36 1.385(4)
C35 H35 0.9300
C36 H36 0.9300
C37 C38 1.209(3)
C38 C39 1.434(3)
C39 C40 1.399(3)
C39 C44 1.401(3)
C40 C41 1.379(4)
C40 H40 0.9300
C41 C42 1.390(4)
C41 H41 0.9300
C42 C43 1.387(3)
C42 C45 1.435(4)
C43 C44 1.379(3)
C43 H43 0.9300
C44 H44 0.9300
C46 C51 1.358(6)
C46 C47 1.363(6)
C46 H46 0.9300
C47 C48 1.382(6)
C47 H47 0.9300
C48 C49 1.359(5)
C48 H48 0.9300
C49 C50 1.365(5)
C49 H49 0.9300
C50 C51 1.363(5)
C50 H50 0.9300
C51 H51 0.9300

loop_
_geom_torsion_atom_site_label_1
_geom_torsion_atom_site_label_2
_geom_torsion_atom_site_label_3
_geom_torsion_atom_site_label_4
_geom_torsion
C37 Ru1 P1 C19 -60.34(11)
C5 Ru1 P1 C19 39.46(12)
C1 Ru1 P1 C19 19.91(15)
C2 Ru1 P1 C19 96.1(2)
C4 Ru1 P1 C19 77.46(12)
C3 Ru1 P1 C19 108.24(12)
P2 Ru1 P1 C19 -146.39(9)
C37 Ru1 P1 C13 173.83(11)
C5 Ru1 P1 C13 -86.37(12)
C1 Ru1 P1 C13 -105.92(15)
C2 Ru1 P1 C13 -29.8(2)
C4 Ru1 P1 C13 -48.37(12)
C3 Ru1 P1 C13 -17.59(12)
P2 Ru1 P1 C13 87.79(9)
C37 Ru1 P1 C11 58.96(10)
C5 Ru1 P1 C11 158.76(12)
C1 Ru1 P1 C11 139.21(14)
C2 Ru1 P1 C11 -144.6(2)
C4 Ru1 P1 C11 -163.24(11)
C3 Ru1 P1 C11 -132.46(12)
P2 Ru1 P1 C11 -27.08(8)
C37 Ru1 P2 C31 165.41(11)
C5 Ru1 P2 C31 43.0(3)
C1 Ru1 P2 C31 77.37(13)
C2 Ru1 P2 C31 50.17(11)
C4 Ru1 P2 C31 -13.08(13)
C3 Ru1 P2 C31 11.67(11)
P1 Ru1 P2 C31 -113.64(9)
C37 Ru1 P2 C25 43.18(10)
C5 Ru1 P2 C25 -79.2(3)
C1 Ru1 P2 C25 -44.86(13)
C2 Ru1 P2 C25 -72.06(11)
C4 Ru1 P2 C25 -135.31(12)
C3 Ru1 P2 C25 -110.56(11)
P1 Ru1 P2 C25 124.13(9)
C37 Ru1 P2 C12 -75.67(11)
C5 Ru1 P2 C12 161.9(3)
C1 Ru1 P2 C12 -163.71(12)
C2 Ru1 P2 C12 169.09(11)
C4 Ru1 P2 C12 105.83(13)
C3 Ru1 P2 C12 130.58(11)
P1 Ru1 P2 C12 5.28(9)
C37 Ru1 C1 C2 -133.43(16)
C5 Ru1 C1 C2 118.5(2)
C4 Ru1 C1 C2 79.82(17)
C3 Ru1 C1 C2 37.89(15)
P1 Ru1 C1 C2 150.03(13)
P2 Ru1 C1 C2 -48.39(18)
C37 Ru1 C1 C5 108.05(16)
C2 Ru1 C1 C5 -118.5(2)
C4 Ru1 C1 C5 -38.70(16)
C3 Ru1 C1 C5 -80.63(17)
P1 Ru1 C1 C5 31.5(2)
P2 Ru1 C1 C5 -166.91(13)
C37 Ru1 C1 C10 -11.6(3)
C5 Ru1 C1 C10 -119.6(3)
C2 Ru1 C1 C10 121.9(3)
C4 Ru1 C1 C10 -158.3(3)
C3 Ru1 C1 C10 159.8(3)
P1 Ru1 C1 C10 -88.1(3)
P2 Ru1 C1 C10 73.5(3)
C5 C1 C2 C3 -1.8(3)
C10 C1 C2 C3 175.0(3)
Ru1 C1 C2 C3 -63.02(16)
C5 C1 C2 C6 -171.9(2)
C10 C1 C2 C6 4.8(4)
Ru1 C1 C2 C6 126.8(3)
C5 C1 C2 Ru1 61.27(16)
C10 C1 C2 Ru1 -122.0(3)
C37 Ru1 C2 C1 53.63(18)
C5 Ru1 C2 C1 -37.03(16)
C4 Ru1 C2 C1 -79.58(17)
C3 Ru1 C2 C1 -116.9(2)
P1 Ru1 C2 C1 -100.4(2)
P2 Ru1 C2 C1 144.93(14)
C37 Ru1 C2 C3 170.52(14)
C5 Ru1 C2 C3 79.86(17)
C1 Ru1 C2 C3 116.9(2)
C4 Ru1 C2 C3 37.31(15)
P1 Ru1 C2 C3 16.5(3)
P2 Ru1 C2 C3 -98.18(14)
C37 Ru1 C2 C6 -68.2(3)
C5 Ru1 C2 C6 -158.9(3)
C1 Ru1 C2 C6 -121.9(3)
C4 Ru1 C2 C6 158.5(3)
C3 Ru1 C2 C6 121.2(3)
P1 Ru1 C2 C6 137.7(2)
P2 Ru1 C2 C6 23.1(3)
C1 C2 C3 C4 0.4(3)
C6 C2 C3 C4 170.6(2)
Ru1 C2 C3 C4 -62.61(16)
C1 C2 C3 C7 -170.8(2)
C6 C2 C3 C7 -0.6(4)
Ru1 C2 C3 C7 126.2(3)
C1 C2 C3 Ru1 62.98(16)
C6 C2 C3 Ru1 -126.8(3)
C37 Ru1 C3 C4 98.4(2)
C5 Ru1 C3 C4 37.18(16)
C1 Ru1 C3 C4 79.69(17)
C2 Ru1 C3 C4 116.7(2)
P1 Ru1 C3 C4 -57.14(17)
P2 Ru1 C3 C4 -151.04(14)
C37 Ru1 C3 C2 -18.4(3)
C5 Ru1 C3 C2 -79.56(16)
C1 Ru1 C3 C2 -37.06(15)
C4 Ru1 C3 C2 -116.7(2)
P1 Ru1 C3 C2 -173.88(12)
P2 Ru1 C3 C2 92.22(14)
C37 Ru1 C3 C7 -138.9(3)
C5 Ru1 C3 C7 159.9(3)
C1 Ru1 C3 C7 -157.6(3)
C2 Ru1 C3 C7 -120.5(3)
C4 Ru1 C3 C7 122.7(3)
P1 Ru1 C3 C7 65.6(3)
P2 Ru1 C3 C7 -28.3(3)
C2 C3 C4 C5 1.1(3)
C7 C3 C4 C5 172.2(2)
Ru1 C3 C4 C5 -61.15(16)
C2 C3 C4 C8 -171.2(2)
C7 C3 C4 C8 -0.1(4)
Ru1 C3 C4 C8 126.5(3)
C2 C3 C4 Ru1 62.29(16)
C7 C3 C4 Ru1 -126.6(3)
C37 Ru1 C4 C3 -135.32(16)
C5 Ru1 C4 C3 -118.2(2)
C1 Ru1 C4 C3 -79.51(16)
C2 Ru1 C4 C3 -37.89(15)
P1 Ru1 C4 C3 135.75(14)
P2 Ru1 C4 C3 42.41(19)
C37 Ru1 C4 C5 -17.2(2)
C1 Ru1 C4 C5 38.65(15)
C2 Ru1 C4 C5 80.27(16)
C3 Ru1 C4 C5 118.2(2)
P1 Ru1 C4 C5 -106.09(14)
P2 Ru1 C4 C5 160.57(12)
C37 Ru1 C4 C8 102.4(3)
C5 Ru1 C4 C8 119.6(4)
C1 Ru1 C4 C8 158.2(3)
C2 Ru1 C4 C8 -160.2(3)
C3 Ru1 C4 C8 -122.3(4)
P1 Ru1 C4 C8 13.5(3)
P2 Ru1 C4 C8 -79.9(3)
C2 C1 C5 C4 2.4(3)
C10 C1 C5 C4 -174.3(2)
Ru1 C1 C5 C4 64.47(16)
C2 C1 C5 C9 174.0(3)
C10 C1 C5 C9 -2.7(4)
Ru1 C1 C5 C9 -123.9(3)
C2 C1 C5 Ru1 -62.04(17)
C10 C1 C5 Ru1 121.2(3)
C3 C4 C5 C1 -2.2(3)
C8 C4 C5 C1 170.2(2)
Ru1 C4 C5 C1 -64.30(16)
C3 C4 C5 C9 -173.6(2)
C8 C4 C5 C9 -1.2(4)
Ru1 C4 C5 C9 124.3(3)
C3 C4 C5 Ru1 62.11(17)
C8 C4 C5 Ru1 -125.5(3)
C37 Ru1 C5 C1 -76.54(16)
C2 Ru1 C5 C1 36.17(15)
C4 Ru1 C5 C1 115.0(2)
C3 Ru1 C5 C1 78.49(16)
P1 Ru1 C5 C1 -160.60(13)
P2 Ru1 C5 C1 44.0(4)
C37 Ru1 C5 C4 168.46(15)
C1 Ru1 C5 C4 -115.0(2)
C2 Ru1 C5 C4 -78.83(16)
C3 Ru1 C5 C4 -36.52(15)
P1 Ru1 C5 C4 84.40(15)
P2 Ru1 C5 C4 -71.0(4)
C37 Ru1 C5 C9 45.1(3)
C1 Ru1 C5 C9 121.6(4)
C2 Ru1 C5 C9 157.8(3)
C4 Ru1 C5 C9 -123.4(4)
C3 Ru1 C5 C9 -159.9(3)
P1 Ru1 C5 C9 -39.0(3)
P2 Ru1 C5 C9 165.6(3)
C19 P1 C11 C12 175.04(15)
C13 P1 C11 C12 -80.38(17)
Ru1 P1 C11 C12 48.42(17)
P1 C11 C12 P2 -44.2(2)
C31 P2 C12 C11 151.01(17)
C25 P2 C12 C11 -105.30(18)
Ru1 P2 C12 C11 22.76(19)
C19 P1 C13 C18 -147.7(2)
C11 P1 C13 C18 103.9(2)
Ru1 P1 C13 C18 -14.7(2)
C19 P1 C13 C14 37.7(2)
C11 P1 C13 C14 -70.8(2)
Ru1 P1 C13 C14 170.64(17)
C18 C13 C14 C15 0.4(4)
P1 C13 C14 C15 175.2(2)
C13 C14 C15 C16 -0.7(4)
C14 C15 C16 C17 0.3(5)
C15 C16 C17 C18 0.5(5)
C14 C13 C18 C17 0.4(4)
P1 C13 C18 C17 -174.4(2)
C16 C17 C18 C13 -0.9(4)
C13 P1 C19 C24 -134.3(2)
C11 P1 C19 C24 -30.4(2)
Ru1 P1 C19 C24 90.0(2)
C13 P1 C19 C20 51.3(2)
C11 P1 C19 C20 155.2(2)
Ru1 P1 C19 C20 -84.4(2)
C24 C19 C20 C21 -0.6(4)
P1 C19 C20 C21 174.1(2)
C19 C20 C21 C22 1.2(5)
C20 C21 C22 C23 -0.5(5)
C21 C22 C23 C24 -0.7(5)
C20 C19 C24 C23 -0.6(4)
P1 C19 C24 C23 -175.1(2)
C22 C23 C24 C19 1.3(5)
C31 P2 C25 C26 -115.4(2)
C12 P2 C25 C26 138.3(2)
Ru1 P2 C25 C26 16.0(2)
C31 P2 C25 C30 63.3(2)
C12 P2 C25 C30 -43.0(2)
Ru1 P2 C25 C30 -165.22(18)
C30 C25 C26 C27 0.5(4)
P2 C25 C26 C27 179.29(19)
C25 C26 C27 C28 0.6(4)
C26 C27 C28 C29 -0.8(4)
C27 C28 C29 C30 0.1(5)
C26 C25 C30 C29 -1.3(4)
P2 C25 C30 C29 179.9(2)
C28 C29 C30 C25 1.0(4)
C25 P2 C31 C32 -146.8(2)
C12 P2 C31 C32 -40.5(2)
Ru1 P2 C31 C32 81.9(2)
C25 P2 C31 C36 38.6(2)
C12 P2 C31 C36 144.9(2)
Ru1 P2 C31 C36 -92.8(2)
C36 C31 C32 C33 -0.3(4)
P2 C31 C32 C33 -175.0(2)
C31 C32 C33 C34 0.4(5)
C32 C33 C34 C35 0.0(5)
C33 C34 C35 C36 -0.5(5)
C34 C35 C36 C31 0.6(5)
C32 C31 C36 C35 -0.3(4)
P2 C31 C36 C35 174.7(2)
C5 Ru1 C37 C38 -142(4)
C1 Ru1 C37 C38 -178(100)
C2 Ru1 C37 C38 154(4)
C4 Ru1 C37 C38 -131(4)
C3 Ru1 C37 C38 166(4)
P1 Ru1 C37 C38 -34(4)
P2 Ru1 C37 C38 50(4)
Ru1 C37 C38 C39 -35(6)
C37 C38 C39 C40 134.9(19)
C37 C38 C39 C44 -44(2)
C44 C39 C40 C41 -1.3(4)
C38 C39 C40 C41 -179.9(3)
C39 C40 C41 C42 0.7(5)
C40 C41 C42 C43 0.7(5)
C40 C41 C42 C45 -179.1(3)
C41 C42 C43 C44 -1.6(4)
C45 C42 C43 C44 178.3(2)
C42 C43 C44 C39 0.9(4)
C40 C39 C44 C43 0.5(4)
C38 C39 C44 C43 179.1(2)
C43 C42 C45 N1 -13(9)
C41 C42 C45 N1 167(9)
C51 C46 C47 C48 -0.1(7)
C46 C47 C48 C49 -0.5(7)
C47 C48 C49 C50 0.4(7)
C48 C49 C50 C51 0.4(7)
C47 C46 C51 C50 0.9(7)
C49 C50 C51 C46 -1.1(7)
